data_7219393
loop_
_publ_author_name
'Dubraja, Lidija Andro\<s'
'Matkovi\'c-\<Calogovi\'c, Dubravka'
'Planini\'c, Pavica'

_publ_section_title
;
 Crystal disassembly and reassembly of heterometallic NiII--TaVoxalate
 compounds
;
_journal_issue 9
_journal_name_full CrystEngComm
_journal_page_first 2021
_journal_paper_doi 10.1039/C4CE02516D
_journal_volume 17
_journal_year 2015
_chemical_formula_moiety 'C42 H32 N8 Ni2 O4, C2 H2 O4, 2(N O3)'
_chemical_formula_sum 'C44 H34 N10 Ni2 O14'
_chemical_formula_weight 1044.23
_chemical_name_systematic
;
 ?
;
_space_group_IT_number 2
_space_group_name_Hall '-P 1'
_symmetry_cell_setting triclinic
_symmetry_space_group_name_Hall '-P 1'
_symmetry_space_group_name_H-M 'P -1'
_atom_sites_solution_hydrogens geom
_atom_sites_solution_primary direct
_atom_sites_solution_secondary difmap
_audit_creation_date 2014-12-03T13:07:51-00:00
_audit_creation_method 'WinGX routine CIF_UPDATE'
_audit_update_record
;
2014-12-23 deposited with the CCDC.
2015-01-26 downloaded from the CCDC.
;
_cell_angle_alpha 84.660(2)
_cell_angle_beta 75.969(2)
_cell_angle_gamma 85.056(2)
_cell_formula_units_Z 2
_cell_length_a 9.2921(3)
_cell_length_b 12.8702(3)
_cell_length_c 18.9812(5)
_cell_measurement_reflns_used 12732
_cell_measurement_temperature 293(2)
_cell_measurement_theta_max 75.6576
_cell_measurement_theta_min 3.4538
_cell_volume 2187.94(11)
_computing_cell_refinement
;
        CrysAlisPro, Agilent Technologies,
        Version 1.171.36.20 (release 27-06-2012 CrysAlis171 .NET)
        (compiled Jul 11 2012,15:38:31)
;
_computing_data_collection
;
        CrysAlisPro, Agilent Technologies,
        Version 1.171.36.20 (release 27-06-2012 CrysAlis171 .NET)
        (compiled Jul 11 2012,15:38:31)
;
_computing_data_reduction
;
        CrysAlisPro, Agilent Technologies,
        Version 1.171.36.20 (release 27-06-2012 CrysAlis171 .NET)
        (compiled Jul 11 2012,15:38:31)
;
_computing_structure_refinement 'SHELXL-97 (Sheldrick, 1997)'
_computing_structure_solution 'SHELXS-97 (Sheldrick, 1990)'
_diffrn_ambient_temperature 293(2)
_diffrn_detector_area_resol_mean 10.4323
_diffrn_measured_fraction_theta_full 0.985
_diffrn_measured_fraction_theta_max 0.985
_diffrn_measurement_device_type 'Xcalibur, Ruby, Nova'
_diffrn_measurement_method '\w scans'
_diffrn_orient_matrix_UB_11 0.0152886
_diffrn_orient_matrix_UB_12 0.0020205
_diffrn_orient_matrix_UB_13 0.0788774
_diffrn_orient_matrix_UB_21 -0.1280866
_diffrn_orient_matrix_UB_22 -0.0732548
_diffrn_orient_matrix_UB_23 0.0264883
_diffrn_orient_matrix_UB_31 0.1126503
_diffrn_orient_matrix_UB_32 -0.0956413
_diffrn_orient_matrix_UB_33 -0.0107369
_diffrn_radiation_monochromator graphite
_diffrn_radiation_type CuK\a
_diffrn_radiation_wavelength 1.54184
_diffrn_reflns_av_R_equivalents 0.0428
_diffrn_reflns_av_unetI/netI 0.0458
_diffrn_reflns_limit_h_max 11
_diffrn_reflns_limit_h_min -11
_diffrn_reflns_limit_k_max 13
_diffrn_reflns_limit_k_min -16
_diffrn_reflns_limit_l_max 23
_diffrn_reflns_limit_l_min -23
_diffrn_reflns_number 21122
_diffrn_reflns_theta_full 75.9
_diffrn_reflns_theta_max 75.9
_diffrn_reflns_theta_min 3.46
_exptl_absorpt_coefficient_mu 1.781
_exptl_absorpt_correction_T_max 1
_exptl_absorpt_correction_T_min 0.88296
_exptl_absorpt_correction_type multi-scan
_exptl_absorpt_process_details
;
        CrysAlisPro, Agilent Technologies,
        Version 1.171.36.20 (release 27-06-2012 CrysAlis171 .NET)
        (compiled Jul 11 2012,15:38:31)
        Empirical absorption correction using spherical harmonics,
 implemented in SCALE3 ABSPACK scaling algorithm.
;
_exptl_crystal_colour violet
_exptl_crystal_density_diffrn 1.585
_exptl_crystal_density_method 'not measured'
_exptl_crystal_description stick
_exptl_crystal_F_000 1072
_exptl_crystal_size_max 0.3
_exptl_crystal_size_mid 0.1
_exptl_crystal_size_min 0.08
_refine_diff_density_max 0.687
_refine_diff_density_min -0.594
_refine_diff_density_rms 0.076
_refine_ls_extinction_method none
_refine_ls_goodness_of_fit_ref 1.059
_refine_ls_hydrogen_treatment mixed
_refine_ls_matrix_type full
_refine_ls_number_parameters 639
_refine_ls_number_reflns 8978
_refine_ls_number_restraints 0
_refine_ls_restrained_S_all 1.059
_refine_ls_R_factor_all 0.0509
_refine_ls_R_factor_gt 0.0432
_refine_ls_shift/su_max 0.002
_refine_ls_shift/su_mean 0
_refine_ls_structure_factor_coef Fsqd
_refine_ls_weighting_details 'calc w=1/[\s^2^(Fo^2^)+(0.0801P)^2^+0.7838P] where P=(Fo^2^+2Fc^2^)/3'
_refine_ls_weighting_scheme calc
_refine_ls_wR_factor_gt 0.1218
_refine_ls_wR_factor_ref 0.1352
_reflns_number_gt 7735
_reflns_number_total 8978
_reflns_threshold_expression >2sigma(I)
_cod_data_source_file c4ce02516d2.cif
_cod_data_source_block 4
_cod_depositor_comments 'Adding full bibliography for 7219391--7219393.cif.'
_cod_original_cell_volume 2187.94(10)
_cod_database_code 7219393

loop_
_symmetry_equiv_pos_as_xyz
'x, y, z'
'-x, -y, -z'

loop_
_atom_site_label
_atom_site_type_symbol
_atom_site_fract_x
_atom_site_fract_y
_atom_site_fract_z
_atom_site_U_iso_or_equiv
_atom_site_adp_type
_atom_site_occupancy
_atom_site_symmetry_multiplicity
_atom_site_calc_flag
_atom_site_refinement_flags
C1 C 0.2719(2) 0.57610(16) 0.69708(12) 0.0253(4) Uani 1 1 d .
H1 H 0.3357 0.5352 0.6632 0.03 Uiso 1 1 calc R
C2 C 0.1851(2) 0.65820(16) 0.67209(13) 0.0293(4) Uani 1 1 d .
H2 H 0.1912 0.6726 0.6226 0.035 Uiso 1 1 calc R
C3 C 0.0894(2) 0.71782(16) 0.72306(14) 0.0298(4) Uani 1 1 d .
H3 H 0.0284 0.7723 0.7081 0.036 Uiso 1 1 calc R
C4 C 0.0849(2) 0.69581(16) 0.79636(13) 0.0277(4) Uani 1 1 d .
H4 H 0.0215 0.7355 0.8311 0.033 Uiso 1 1 calc R
C5 C 0.1766(2) 0.61331(15) 0.81735(12) 0.0236(4) Uani 1 1 d .
C6 C 0.1817(2) 0.58309(15) 0.89424(12) 0.0242(4) Uani 1 1 d .
C7 C 0.1038(3) 0.63879(18) 0.95239(13) 0.0322(5) Uani 1 1 d .
H7 H 0.0449 0.6989 0.9446 0.039 Uiso 1 1 calc R
C8 C 0.1148(3) 0.6036(2) 1.02219(14) 0.0378(5) Uani 1 1 d .
H8 H 0.0628 0.6395 1.0619 0.045 Uiso 1 1 calc R
C9 C 0.2038(3) 0.51457(19) 1.03230(13) 0.0346(5) Uani 1 1 d .
H9 H 0.2123 0.4894 1.0788 0.042 Uiso 1 1 calc R
C10 C 0.2807(2) 0.46314(17) 0.97147(12) 0.0278(4) Uani 1 1 d .
H10 H 0.3418 0.4037 0.978 0.033 Uiso 1 1 calc R
C11 C 0.6255(2) 0.55455(15) 0.76396(11) 0.0234(4) Uani 1 1 d .
H11 H 0.5581 0.6065 0.7517 0.028 Uiso 1 1 calc R
C12 C 0.7744(2) 0.57547(16) 0.74943(12) 0.0262(4) Uani 1 1 d .
H12 H 0.8056 0.6408 0.7293 0.031 Uiso 1 1 calc R
C13 C 0.8752(2) 0.49665(16) 0.76565(11) 0.0245(4) Uani 1 1 d .
H13 H 0.976 0.5077 0.7553 0.029 Uiso 1 1 calc R
C14 C 0.8244(2) 0.40134(15) 0.79746(11) 0.0229(4) Uani 1 1 d .
H14 H 0.8906 0.3477 0.8088 0.028 Uiso 1 1 calc R
C15 C 0.6737(2) 0.38693(14) 0.81222(10) 0.0198(4) Uani 1 1 d .
C16 C 0.6085(2) 0.28966(14) 0.84978(10) 0.0201(4) Uani 1 1 d .
C17 C 0.6934(2) 0.20508(16) 0.87325(12) 0.0254(4) Uani 1 1 d .
H17 H 0.7959 0.207 0.8654 0.031 Uiso 1 1 calc R
C18 C 0.6216(3) 0.11762(16) 0.90870(13) 0.0295(4) Uani 1 1 d .
H18 H 0.6759 0.0598 0.9245 0.035 Uiso 1 1 calc R
C19 C 0.4686(3) 0.11718(16) 0.92037(12) 0.0280(4) Uani 1 1 d .
H19 H 0.4187 0.0595 0.9441 0.034 Uiso 1 1 calc R
C20 C 0.3915(2) 0.20470(16) 0.89596(11) 0.0236(4) Uani 1 1 d .
H20 H 0.2887 0.2049 0.9041 0.028 Uiso 1 1 calc R
C21 C 0.2159(2) -0.01076(15) 0.81057(11) 0.0238(4) Uani 1 1 d .
H21 H 0.1544 0.0362 0.8407 0.029 Uiso 1 1 calc R
C22 C 0.2963(2) -0.09109(16) 0.84141(12) 0.0265(4) Uani 1 1 d .
H22 H 0.2871 -0.0989 0.8915 0.032 Uiso 1 1 calc R
C23 C 0.3905(2) -0.15932(15) 0.79578(12) 0.0258(4) Uani 1 1 d .
H23 H 0.4479 -0.2123 0.8148 0.031 Uiso 1 1 calc R
C24 C 0.3984(2) -0.14783(15) 0.72147(12) 0.0241(4) Uani 1 1 d .
H24 H 0.4603 -0.1932 0.6902 0.029 Uiso 1 1 calc R
C25 C 0.3117(2) -0.06701(14) 0.69474(11) 0.0212(4) Uani 1 1 d .
C26 C 0.3087(2) -0.04911(15) 0.61645(11) 0.0224(4) Uani 1 1 d .
C27 C 0.3750(3) -0.11812(16) 0.56470(12) 0.0290(4) Uani 1 1 d .
H27 H 0.4278 -0.1787 0.5775 0.035 Uiso 1 1 calc R
C28 C 0.3619(3) -0.09617(18) 0.49362(13) 0.0354(5) Uani 1 1 d .
H28 H 0.4058 -0.1418 0.4581 0.042 Uiso 1 1 calc R
C29 C 0.2823(3) -0.00491(18) 0.47602(13) 0.0344(5) Uani 1 1 d .
H29 H 0.272 0.0116 0.4287 0.041 Uiso 1 1 calc R
C30 C 0.2188(2) 0.06072(16) 0.53069(12) 0.0273(4) Uani 1 1 d .
H30 H 0.1654 0.1217 0.5191 0.033 Uiso 1 1 calc R
C31 C 0.1294(2) 0.34430(16) 0.59983(11) 0.0257(4) Uani 1 1 d .
H31 H 0.2325 0.3401 0.5916 0.031 Uiso 1 1 calc R
C32 C 0.0578(3) 0.43763(16) 0.58020(12) 0.0298(4) Uani 1 1 d .
H32 H 0.1111 0.4958 0.561 0.036 Uiso 1 1 calc R
C33 C -0.0944(3) 0.44189(17) 0.58994(12) 0.0310(5) Uani 1 1 d .
H33 H -0.1451 0.5035 0.5771 0.037 Uiso 1 1 calc R
C34 C -0.1722(2) 0.35399(17) 0.61902(12) 0.0286(4) Uani 1 1 d .
H34 H -0.2745 0.3552 0.6244 0.034 Uiso 1 1 calc R
C35 C -0.0932(2) 0.26423(15) 0.63987(11) 0.0228(4) Uani 1 1 d .
C36 C -0.1650(2) 0.16857(15) 0.67649(11) 0.0223(4) Uani 1 1 d .
C37 C -0.3157(2) 0.15627(17) 0.68611(12) 0.0265(4) Uani 1 1 d .
H37 H -0.3766 0.2082 0.6683 0.032 Uiso 1 1 calc R
C38 C -0.3740(2) 0.06517(18) 0.72271(13) 0.0300(4) Uani 1 1 d .
H38 H -0.4747 0.0556 0.7299 0.036 Uiso 1 1 calc R
C39 C -0.2813(2) -0.01157(17) 0.74854(12) 0.0294(4) Uani 1 1 d .
H39 H -0.3181 -0.0732 0.7732 0.035 Uiso 1 1 calc R
C40 C -0.1320(2) 0.00646(16) 0.73649(12) 0.0246(4) Uani 1 1 d .
H40 H -0.0693 -0.0445 0.7539 0.03 Uiso 1 1 calc R
C41 C 0.1796(2) 0.27792(14) 0.77838(10) 0.0192(3) Uani 1 1 d .
C42 C 0.3251(2) 0.27432(14) 0.71698(10) 0.0187(3) Uani 1 1 d .
C43 C 0.4944(3) 0.4471(2) 0.48459(13) 0.0354(5) Uani 1 1 d .
C44 C 0.0323(3) 0.05297(19) 1.00220(14) 0.0363(5) Uani 1 1 d .
N1 N 0.26749(18) 0.55356(13) 0.76777(10) 0.0220(3) Uani 1 1 d .
N2 N 0.26954(18) 0.49619(13) 0.90419(9) 0.0224(3) Uani 1 1 d .
N3 N 0.57459(17) 0.46256(13) 0.79501(9) 0.0196(3) Uani 1 1 d .
N4 N 0.45940(18) 0.28919(13) 0.86100(9) 0.0208(3) Uani 1 1 d .
N5 N 0.22436(18) 0.00122(12) 0.73879(9) 0.0211(3) Uani 1 1 d .
N6 N 0.23108(18) 0.04009(13) 0.59933(9) 0.0212(3) Uani 1 1 d .
N7 N 0.05595(19) 0.25985(13) 0.63030(9) 0.0225(3) Uani 1 1 d .
N8 N -0.07333(17) 0.09390(13) 0.70092(9) 0.0209(3) Uani 1 1 d .
N9 N 0.2279(3) 0.26006(15) 0.39533(11) 0.0368(5) Uani 1 1 d .
N10 N 0.3279(3) 0.21533(16) 1.08717(11) 0.0370(5) Uani 1 1 d .
O1 O 0.16692(14) 0.34522(10) 0.82352(8) 0.0211(3) Uani 1 1 d .
O2 O 0.41592(14) 0.34195(10) 0.71583(7) 0.0208(3) Uani 1 1 d .
O3 O 0.08558(14) 0.21432(10) 0.77724(7) 0.0205(3) Uani 1 1 d .
O4 O 0.34020(14) 0.20481(10) 0.67323(8) 0.0207(3) Uani 1 1 d .
O5 O 0.3793(2) 0.44953(16) 0.45725(15) 0.0517(5) Uani 1 1 d .
O6 O 0.5845(3) 0.37548(18) 0.48571(14) 0.0635(7) Uani 1 1 d .
O7 O 0.1062(2) 0.04874(17) 1.05322(14) 0.0533(5) Uani 1 1 d .
O8 O 0.0173(3) 0.12836(16) 0.96222(13) 0.0630(6) Uani 1 1 d .
O9 O 0.2163(3) 0.19249(15) 0.35459(11) 0.0517(5) Uani 1 1 d .
O10 O 0.1198(2) 0.30093(15) 0.43687(11) 0.0464(4) Uani 1 1 d .
O11 O 0.3579(2) 0.28839(17) 0.39261(12) 0.0509(5) Uani 1 1 d .
O12 O 0.3961(2) 0.12879(13) 1.09022(10) 0.0393(4) Uani 1 1 d .
O13 O 0.3790(3) 0.29565(16) 1.09893(16) 0.0730(8) Uani 1 1 d .
O14 O 0.2043(2) 0.22271(16) 1.06803(11) 0.0459(4) Uani 1 1 d .
Ni1 Ni 0.36149(3) 0.41861(2) 0.812469(18) 0.01870(10) Uani 1 1 d .
Ni2 Ni 0.14272(3) 0.13177(2) 0.684800(18) 0.01855(10) Uani 1 1 d .
H7A H 0.152(5) 0.117(4) 1.055(3) 0.096(16) Uiso 1 1 d .
H5A H 0.379(4) 0.400(3) 0.435(2) 0.064(12) Uiso 1 1 d .

loop_
_atom_site_aniso_label
_atom_site_aniso_U_11
_atom_site_aniso_U_22
_atom_site_aniso_U_33
_atom_site_aniso_U_23
_atom_site_aniso_U_13
_atom_site_aniso_U_12
C1 0.0230(9) 0.0232(9) 0.0303(10) 0.0005(7) -0.0080(8) -0.0034(7)
C2 0.0304(10) 0.0242(9) 0.0366(11) 0.0032(8) -0.0157(9) -0.0048(8)
C3 0.0275(10) 0.0201(9) 0.0461(13) 0.0026(8) -0.0186(9) -0.0022(7)
C4 0.0221(9) 0.0215(9) 0.0425(12) -0.0064(8) -0.0123(9) 0.0004(7)
C5 0.0202(8) 0.0194(8) 0.0347(11) -0.0060(7) -0.0115(8) -0.0027(7)
C6 0.0191(8) 0.0228(9) 0.0333(11) -0.0069(8) -0.0099(8) -0.0005(7)
C7 0.0308(10) 0.0308(11) 0.0378(12) -0.0134(9) -0.0127(9) 0.0065(8)
C8 0.0367(12) 0.0429(13) 0.0354(12) -0.0183(10) -0.0090(10) 0.0058(10)
C9 0.0421(12) 0.0378(12) 0.0273(11) -0.0114(9) -0.0133(9) 0.0027(10)
C10 0.0305(10) 0.0292(10) 0.0265(10) -0.0071(8) -0.0110(8) 0.0006(8)
C11 0.0230(9) 0.0197(8) 0.0305(10) -0.0025(7) -0.0117(8) -0.0011(7)
C12 0.0282(10) 0.0243(9) 0.0297(10) -0.0020(8) -0.0116(8) -0.0073(8)
C13 0.0188(8) 0.0302(10) 0.0268(9) -0.0054(8) -0.0074(7) -0.0045(7)
C14 0.0214(9) 0.0252(9) 0.0245(9) -0.0065(7) -0.0094(7) 0.0018(7)
C15 0.0218(9) 0.0200(8) 0.0198(8) -0.0050(7) -0.0085(7) 0.0003(7)
C16 0.0202(8) 0.0205(8) 0.0217(9) -0.0051(7) -0.0081(7) 0.0001(7)
C17 0.0257(9) 0.0237(9) 0.0302(10) -0.0037(7) -0.0134(8) 0.0015(7)
C18 0.0364(11) 0.0217(9) 0.0337(11) 0.0001(8) -0.0172(9) 0.0025(8)
C19 0.0374(11) 0.0234(9) 0.0256(10) 0.0006(7) -0.0119(9) -0.0046(8)
C20 0.0244(9) 0.0244(9) 0.0231(9) -0.0006(7) -0.0075(7) -0.0033(7)
C21 0.0227(9) 0.0240(9) 0.0249(9) -0.0011(7) -0.0060(7) -0.0016(7)
C22 0.0281(10) 0.0288(10) 0.0256(10) 0.0017(8) -0.0125(8) -0.0038(8)
C23 0.0254(9) 0.0213(9) 0.0344(11) 0.0006(8) -0.0151(8) -0.0013(7)
C24 0.0221(9) 0.0202(8) 0.0324(10) -0.0033(7) -0.0114(8) -0.0002(7)
C25 0.0220(8) 0.0179(8) 0.0271(10) -0.0029(7) -0.0114(7) -0.0031(7)
C26 0.0225(9) 0.0216(9) 0.0258(9) -0.0029(7) -0.0107(7) -0.0011(7)
C27 0.0343(11) 0.0236(9) 0.0311(11) -0.0062(8) -0.0123(9) 0.0047(8)
C28 0.0464(13) 0.0319(11) 0.0294(11) -0.0110(9) -0.0120(10) 0.0073(10)
C29 0.0479(13) 0.0312(11) 0.0272(10) -0.0063(8) -0.0161(10) 0.0057(10)
C30 0.0312(10) 0.0255(9) 0.0276(10) -0.0029(8) -0.0128(8) 0.0021(8)
C31 0.0308(10) 0.0231(9) 0.0253(9) -0.0003(7) -0.0112(8) -0.0020(8)
C32 0.0438(12) 0.0234(9) 0.0248(10) -0.0011(7) -0.0140(9) 0.0003(9)
C33 0.0435(12) 0.0243(10) 0.0270(10) -0.0025(8) -0.0154(9) 0.0094(9)
C34 0.0301(10) 0.0299(10) 0.0286(10) -0.0071(8) -0.0147(8) 0.0092(8)
C35 0.0254(9) 0.0229(9) 0.0232(9) -0.0068(7) -0.0115(8) 0.0028(7)
C36 0.0215(9) 0.0239(9) 0.0245(9) -0.0097(7) -0.0102(7) 0.0038(7)
C37 0.0213(9) 0.0320(10) 0.0299(10) -0.0130(8) -0.0113(8) 0.0042(8)
C38 0.0190(9) 0.0389(11) 0.0352(11) -0.0144(9) -0.0079(8) -0.0027(8)
C39 0.0274(10) 0.0301(10) 0.0332(11) -0.0079(8) -0.0083(9) -0.0064(8)
C40 0.0234(9) 0.0219(9) 0.0310(10) -0.0063(7) -0.0096(8) -0.0010(7)
C41 0.0169(8) 0.0185(8) 0.0229(9) -0.0006(7) -0.0074(7) 0.0015(6)
C42 0.0168(8) 0.0190(8) 0.0213(8) -0.0017(6) -0.0079(7) 0.0029(6)
C43 0.0288(11) 0.0409(13) 0.0313(11) 0.0017(9) -0.0024(9) 0.0090(9)
C44 0.0302(11) 0.0373(12) 0.0348(12) 0.0014(9) 0.0001(9) 0.0080(9)
N1 0.0193(7) 0.0188(7) 0.0304(9) -0.0036(6) -0.0101(7) -0.0006(6)
N2 0.0218(7) 0.0222(7) 0.0251(8) -0.0069(6) -0.0079(6) -0.0003(6)
N3 0.0171(7) 0.0208(7) 0.0232(7) -0.0035(6) -0.0083(6) -0.0013(6)
N4 0.0216(7) 0.0198(7) 0.0226(8) -0.0047(6) -0.0080(6) 0.0007(6)
N5 0.0197(7) 0.0191(7) 0.0274(8) -0.0028(6) -0.0106(6) -0.0007(6)
N6 0.0214(7) 0.0196(7) 0.0243(8) -0.0051(6) -0.0079(6) 0.0002(6)
N7 0.0251(8) 0.0204(7) 0.0252(8) -0.0039(6) -0.0124(7) 0.0020(6)
N8 0.0181(7) 0.0217(7) 0.0256(8) -0.0057(6) -0.0092(6) -0.0008(6)
N9 0.0536(12) 0.0272(9) 0.0287(9) -0.0012(7) -0.0134(9) 0.0128(9)
N10 0.0510(12) 0.0326(10) 0.0308(10) -0.0057(8) -0.0194(9) 0.0095(9)
O1 0.0182(6) 0.0226(6) 0.0244(7) -0.0064(5) -0.0069(5) -0.0012(5)
O2 0.0181(6) 0.0215(6) 0.0238(6) -0.0046(5) -0.0055(5) -0.0022(5)
O3 0.0174(6) 0.0202(6) 0.0245(7) -0.0046(5) -0.0055(5) -0.0009(5)
O4 0.0177(6) 0.0223(6) 0.0242(6) -0.0052(5) -0.0077(5) -0.0012(5)
O5 0.0301(9) 0.0381(10) 0.0882(16) -0.0083(10) -0.0176(10) 0.0052(7)
O6 0.0702(15) 0.0582(13) 0.0727(15) -0.0303(11) -0.0419(13) 0.0369(12)
O7 0.0398(10) 0.0473(11) 0.0763(15) 0.0191(10) -0.0281(10) -0.0062(8)
O8 0.107(2) 0.0370(10) 0.0528(13) 0.0083(9) -0.0377(13) -0.0053(11)
O9 0.0810(15) 0.0336(9) 0.0445(10) -0.0137(8) -0.0246(10) 0.0137(9)
O10 0.0507(11) 0.0362(9) 0.0474(11) -0.0127(8) 0.0006(9) 0.0003(8)
O11 0.0447(11) 0.0539(11) 0.0549(12) -0.0175(9) -0.0164(9) 0.0206(9)
O12 0.0462(10) 0.0281(8) 0.0469(10) -0.0013(7) -0.0213(8) 0.0067(7)
O13 0.112(2) 0.0348(10) 0.099(2) -0.0159(11) -0.0775(18) 0.0115(12)
O14 0.0361(9) 0.0479(10) 0.0526(11) -0.0068(8) -0.0128(8) 0.0131(8)
Ni1 0.01721(17) 0.01787(17) 0.02278(18) -0.00375(12) -0.00780(13) 0.00029(12)
Ni2 0.01726(17) 0.01781(17) 0.02242(18) -0.00332(12) -0.00812(13) 0.00049(12)

loop_
_atom_type_symbol
_atom_type_description
_atom_type_scat_dispersion_real
_atom_type_scat_dispersion_imag
_atom_type_scat_source
C C 0.0181 0.0091 'International Tables Vol C Tables 4.2.6.8 and 6.1.1.4'
H H 0 0 'International Tables Vol C Tables 4.2.6.8 and 6.1.1.4'
N N 0.0311 0.018 'International Tables Vol C Tables 4.2.6.8 and 6.1.1.4'
O O 0.0492 0.0322 'International Tables Vol C Tables 4.2.6.8 and 6.1.1.4'
Ni Ni -3.0029 0.5091 'International Tables Vol C Tables 4.2.6.8 and 6.1.1.4'

loop_
_geom_angle_atom_site_label_1
_geom_angle_atom_site_label_2
_geom_angle_atom_site_label_3
_geom_angle
_geom_angle_site_symmetry_3
N1 C1 C2 122.7(2) .
C3 C2 C1 118.1(2) .
C4 C3 C2 119.63(19) .
C3 C4 C5 119.1(2) .
N1 C5 C4 121.31(19) .
N1 C5 C6 115.00(17) .
C4 C5 C6 123.69(19) .
N2 C6 C7 121.5(2) .
N2 C6 C5 114.98(17) .
C7 C6 C5 123.53(18) .
C8 C7 C6 119.1(2) .
C9 C8 C7 119.4(2) .
C8 C9 C10 118.7(2) .
N2 C10 C9 122.3(2) .
N3 C11 C12 122.94(18) .
C13 C12 C11 118.33(19) .
C14 C13 C12 119.37(18) .
C13 C14 C15 119.14(18) .
N3 C15 C14 121.99(18) .
N3 C15 C16 115.18(16) .
C14 C15 C16 122.80(17) .
N4 C16 C17 121.86(18) .
N4 C16 C15 115.20(16) .
C17 C16 C15 122.93(18) .
C18 C17 C16 118.59(19) .
C19 C18 C17 119.57(19) .
C18 C19 C20 118.5(2) .
N4 C20 C19 122.59(19) .
N5 C21 C22 122.12(18) .
C23 C22 C21 118.54(19) .
C24 C23 C22 119.49(18) .
C23 C24 C25 118.69(18) .
N5 C25 C24 121.66(18) .
N5 C25 C26 115.13(16) .
C24 C25 C26 123.21(18) .
N6 C26 C27 121.61(18) .
N6 C26 C25 114.76(17) .
C27 C26 C25 123.60(18) .
C26 C27 C28 119.34(19) .
C27 C28 C29 119.1(2) .
C30 C29 C28 118.4(2) .
N6 C30 C29 122.77(19) .
N7 C31 C32 122.7(2) .
C33 C32 C31 118.3(2) .
C32 C33 C34 119.96(19) .
C33 C34 C35 118.5(2) .
N7 C35 C34 121.6(2) .
N7 C35 C36 114.95(17) .
C34 C35 C36 123.37(19) .
N8 C36 C37 121.96(19) .
N8 C36 C35 115.20(17) .
C37 C36 C35 122.83(18) .
C38 C37 C36 118.84(19) .
C39 C38 C37 119.70(19) .
C40 C39 C38 118.0(2) .
N8 C40 C39 123.24(19) .
O1 C41 O3 126.29(17) .
O1 C41 C42 116.83(17) .
O3 C41 C42 116.87(17) .
O4 C42 O2 126.26(17) .
O4 C42 C41 116.91(17) .
O2 C42 C41 116.82(16) .
O6 C43 O5 126.3(3) .
O6 C43 C43 122.5(3) 2_666
O5 C43 C43 111.2(2) 2_666
O8 C44 O7 124.8(3) .
O8 C44 C44 122.9(3) 2_557
O7 C44 C44 112.3(3) 2_557
C1 N1 C5 119.10(17) .
C1 N1 Ni1 125.80(14) .
C5 N1 Ni1 114.28(14) .
C10 N2 C6 119.14(18) .
C10 N2 Ni1 125.25(14) .
C6 N2 Ni1 115.39(14) .
C11 N3 C15 118.19(17) .
C11 N3 Ni1 126.58(13) .
C15 N3 Ni1 115.03(13) .
C20 N4 C16 118.86(16) .
C20 N4 Ni1 126.64(13) .
C16 N4 Ni1 114.26(13) .
C21 N5 C25 119.44(16) .
C21 N5 Ni2 125.21(13) .
C25 N5 Ni2 114.47(13) .
C30 N6 C26 118.73(17) .
C30 N6 Ni2 126.24(13) .
C26 N6 Ni2 115.03(13) .
C31 N7 C35 118.94(17) .
C31 N7 Ni2 125.34(14) .
C35 N7 Ni2 114.41(14) .
C40 N8 C36 118.30(17) .
C40 N8 Ni2 126.40(13) .
C36 N8 Ni2 115.18(13) .
O10 N9 O9 122.5(3) .
O10 N9 O11 119.4(2) .
O9 N9 O11 118.1(2) .
O13 N10 O12 121.7(2) .
O13 N10 O14 118.9(2) .
O12 N10 O14 119.2(2) .
C41 O1 Ni1 112.46(12) .
C42 O2 Ni1 111.10(12) .
C41 O3 Ni2 112.46(12) .
C42 O4 Ni2 111.58(12) .
N3 Ni1 N2 98.35(7) .
N3 Ni1 O1 168.34(6) .
N2 Ni1 O1 90.80(6) .
N3 Ni1 N4 79.38(7) .
N2 Ni1 N4 98.46(7) .
O1 Ni1 N4 92.19(6) .
N3 Ni1 N1 98.75(6) .
N2 Ni1 N1 79.06(7) .
O1 Ni1 N1 90.04(6) .
N4 Ni1 N1 176.70(6) .
N3 Ni1 O2 91.07(6) .
N2 Ni1 O2 169.53(6) .
O1 Ni1 O2 80.48(5) .
N4 Ni1 O2 87.74(6) .
N1 Ni1 O2 95.04(6) .
N8 Ni2 N6 96.93(6) .
N8 Ni2 N5 99.06(7) .
N6 Ni2 N5 79.27(7) .
N8 Ni2 O3 90.26(6) .
N6 Ni2 O3 170.17(6) .
N5 Ni2 O3 93.02(6) .
N8 Ni2 N7 79.36(7) .
N6 Ni2 N7 100.18(7) .
N5 Ni2 N7 178.27(7) .
O3 Ni2 N7 87.70(6) .
N8 Ni2 O4 166.77(6) .
N6 Ni2 O4 93.33(6) .
N5 Ni2 O4 91.02(6) .
O3 Ni2 O4 80.62(5) .
N7 Ni2 O4 90.65(6) .

loop_
_geom_bond_atom_site_label_1
_geom_bond_atom_site_label_2
_geom_bond_distance
_geom_bond_site_symmetry_2
C1 N1 1.337(3) .
C1 C2 1.392(3) .
C2 C3 1.385(3) .
C3 C4 1.385(3) .
C4 C5 1.394(3) .
C5 N1 1.352(3) .
C5 C6 1.486(3) .
C6 N2 1.353(3) .
C6 C7 1.388(3) .
C7 C8 1.385(3) .
C8 C9 1.380(3) .
C9 C10 1.394(3) .
C10 N2 1.333(3) .
C11 N3 1.343(3) .
C11 C12 1.388(3) .
C12 C13 1.385(3) .
C13 C14 1.384(3) .
C14 C15 1.385(3) .
C15 N3 1.354(2) .
C15 C16 1.482(3) .
C16 N4 1.351(2) .
C16 C17 1.392(3) .
C17 C18 1.391(3) .
C18 C19 1.385(3) .
C19 C20 1.386(3) .
C20 N4 1.342(3) .
C21 N5 1.341(3) .
C21 C22 1.391(3) .
C22 C23 1.389(3) .
C23 C24 1.389(3) .
C24 C25 1.394(3) .
C25 N5 1.347(3) .
C25 C26 1.489(3) .
C26 N6 1.358(2) .
C26 C27 1.381(3) .
C27 C28 1.385(3) .
C28 C29 1.391(3) .
C29 C30 1.385(3) .
C30 N6 1.335(3) .
C31 N7 1.342(3) .
C31 C32 1.387(3) .
C32 C33 1.378(3) .
C33 C34 1.392(3) .
C34 C35 1.392(3) .
C35 N7 1.351(3) .
C35 C36 1.484(3) .
C36 N8 1.354(2) .
C36 C37 1.389(3) .
C37 C38 1.388(3) .
C38 C39 1.388(3) .
C39 C40 1.386(3) .
C40 N8 1.344(3) .
C41 O1 1.253(2) .
C41 O3 1.253(2) .
C41 C42 1.557(3) .
C42 O4 1.253(2) .
C42 O2 1.259(2) .
C43 O6 1.193(3) .
C43 O5 1.294(3) .
C43 C43 1.552(5) 2_666
C44 O8 1.195(3) .
C44 O7 1.311(3) .
C44 C44 1.553(5) 2_557
N1 Ni1 2.0791(16) .
N2 Ni1 2.0525(17) .
N3 Ni1 2.0472(16) .
N4 Ni1 2.0762(16) .
N5 Ni2 2.0702(16) .
N6 Ni2 2.0596(16) .
N7 Ni2 2.0726(16) .
N8 Ni2 2.0505(16) .
N9 O10 1.229(3) .
N9 O9 1.244(3) .
N9 O11 1.279(3) .
N10 O13 1.234(3) .
N10 O12 1.237(3) .
N10 O14 1.279(3) .
O1 Ni1 2.0685(14) .
O2 Ni1 2.0965(14) .
O3 Ni2 2.0705(13) .
O4 Ni2 2.0886(14) .
